data_4508376
loop_
_publ_author_name
'Frasco, Daniel A.'
'Lilly, Cassandra P.'
'Boyle, Paul D.'
'Ison, Elon A.'

_publ_section_title
;
 Cp*IrIII-Catalyzed Oxidative Coupling of Benzoic Acids with Alkynes
;
_journal_issue 10
_journal_name_full 'ACS Catalysis'
_journal_page_first 2421
_journal_paper_doi 10.1021/cs400656q
_journal_volume 3
_journal_year 2013
_chemical_formula_sum 'C16 H21 F6 Ir O5 S'
_chemical_formula_weight 631.59
_chemical_name_systematic
; 
 ? 
;
_space_group_IT_number 19
_symmetry_cell_setting orthorhombic
_symmetry_space_group_name_Hall 'P 2ac 2ab'
_symmetry_space_group_name_H-M 'P 21 21 21'
_atom_sites_solution_hydrogens geom
_atom_sites_solution_primary direct
_atom_sites_solution_secondary difmap
_audit_creation_method SHELXL-97
_cell_angle_alpha 90.00
_cell_angle_beta 90.00
_cell_angle_gamma 90.00
_cell_formula_units_Z 4
_cell_length_a 9.080(4)
_cell_length_b 14.954(7)
_cell_length_c 15.588(7)
_cell_measurement_reflns_used 9829
_cell_measurement_temperature 173
_cell_measurement_theta_max 29.54
_cell_measurement_theta_min 2.60
_cell_volume 2116.6(17)
_computing_cell_refinement SAINT
_computing_data_collection Apex2
_computing_data_reduction SAINT
_computing_molecular_graphics NRCVAX
_computing_publication_material cif2tables.py
_computing_structure_refinement XL
_computing_structure_solution XS
_diffrn_ambient_temperature 173
_diffrn_measured_fraction_theta_full 0.993
_diffrn_measured_fraction_theta_max 0.952
_diffrn_measurement_device_type 'Bruker-Nonius Kappa Axis X8 Apex2'
_diffrn_measurement_method 'omega and phi scans'
_diffrn_radiation_monochromator graphite
_diffrn_radiation_source 'fine-focus sealed tube'
_diffrn_radiation_type MoK\a
_diffrn_radiation_wavelength 0.71073
_diffrn_reflns_av_R_equivalents 0.0517
_diffrn_reflns_av_sigmaI/netI 0.0569
_diffrn_reflns_limit_h_max 15
_diffrn_reflns_limit_h_min -15
_diffrn_reflns_limit_k_max 26
_diffrn_reflns_limit_k_min -23
_diffrn_reflns_limit_l_max 27
_diffrn_reflns_limit_l_min -25
_diffrn_reflns_number 86206
_diffrn_reflns_theta_full 37.86
_diffrn_reflns_theta_max 39.53
_diffrn_reflns_theta_min 2.60
_exptl_absorpt_coefficient_mu 6.482
_exptl_absorpt_correction_T_max 0.6120
_exptl_absorpt_correction_T_min 0.3123
_exptl_absorpt_correction_type multi-scan
_exptl_absorpt_process_details SADABS
_exptl_crystal_colour yellow
_exptl_crystal_density_diffrn 1.982
_exptl_crystal_density_method 'not measured'
_exptl_crystal_description prism
_exptl_crystal_F_000 1216
_exptl_crystal_size_max 0.23
_exptl_crystal_size_mid 0.16
_exptl_crystal_size_min 0.08
_refine_diff_density_max 1.263
_refine_diff_density_min -2.938
_refine_diff_density_rms 0.156
_refine_ls_abs_structure_details 'Flack H D (1983), Acta Cryst. A39, 876-881, 5196 Friedel pairs'
_refine_ls_abs_structure_Flack -0.006(6)
_refine_ls_extinction_method none
_refine_ls_goodness_of_fit_ref 1.023
_refine_ls_hydrogen_treatment constr
_refine_ls_matrix_type full
_refine_ls_number_parameters 270
_refine_ls_number_reflns 11850
_refine_ls_number_restraints 0
_refine_ls_restrained_S_all 1.023
_refine_ls_R_factor_all 0.0639
_refine_ls_R_factor_gt 0.0329
_refine_ls_shift/su_max 0.001
_refine_ls_shift/su_mean 0.000
_refine_ls_structure_factor_coef Fsqd
_refine_ls_weighting_details 'calc w=1/[\s^2^(Fo^2^)+(0.0276P)^2^+0.0000P] where P=(Fo^2^+2Fc^2^)/3'
_refine_ls_weighting_scheme calc
_refine_ls_wR_factor_gt 0.0598
_refine_ls_wR_factor_ref 0.0664
_reflns_number_gt 8704
_reflns_number_total 11850
_reflns_threshold_expression >2sigma(I)
_cod_data_source_file cs400656q_si_003.cif
_cod_data_source_block x12153
_cod_database_code 4508376

loop_
_symmetry_equiv_pos_as_xyz
'x, y, z'
'x+1/2, -y+1/2, -z'
'-x, y+1/2, -z+1/2'
'-x+1/2, -y, z+1/2'

loop_
_atom_site_label
_atom_site_type_symbol
_atom_site_fract_x
_atom_site_fract_y
_atom_site_fract_z
_atom_site_U_iso_or_equiv
_atom_site_adp_type
_atom_site_occupancy
_atom_site_symmetry_multiplicity
_atom_site_calc_flag
_atom_site_refinement_flags
Ir1 Ir 0.178039(12) 0.458552(7) 0.837294(7) 0.02334(3) Uani 1 1 d .
S1 S 0.07869(11) 0.34251(6) 0.91831(6) 0.03534(19) Uani 1 1 d .
O1 O 0.1753(4) 0.29962(18) 0.98144(17) 0.0514(7) Uani 1 1 d .
C1 C 0.0098(8) 0.2592(3) 0.8484(4) 0.0763(18) Uani 1 1 d .
H1A H 0.0910 0.2340 0.8148 0.114 Uiso 1 1 calc R
H1B H -0.0630 0.2857 0.8095 0.114 Uiso 1 1 calc R
H1C H -0.0369 0.2117 0.8821 0.114 Uiso 1 1 calc R
C2 C -0.0840(5) 0.3744(4) 0.9710(3) 0.0600(13) Uani 1 1 d .
H2A H -0.1293 0.3218 0.9976 0.090 Uiso 1 1 calc R
H2B H -0.1526 0.4005 0.9294 0.090 Uiso 1 1 calc R
H2C H -0.0610 0.4187 1.0153 0.090 Uiso 1 1 calc R
O2 O -0.0332(3) 0.45089(19) 0.78201(15) 0.0375(5) Uani 1 1 d .
O3 O -0.0140(4) 0.5283(2) 0.65828(19) 0.0604(8) Uani 1 1 d .
C3 C -0.0797(4) 0.4923(3) 0.7160(2) 0.0416(9) Uani 1 1 d .
C4 C -0.2502(6) 0.4959(5) 0.7146(3) 0.0671(15) Uani 1 1 d .
F1 F -0.3040(4) 0.4144(3) 0.7153(3) 0.1186(16) Uani 1 1 d .
F2 F -0.3008(3) 0.5353(4) 0.7848(3) 0.1223(17) Uani 1 1 d .
F3 F -0.3031(4) 0.5389(4) 0.6502(3) 0.132(2) Uani 1 1 d .
O4 O 0.0569(3) 0.54215(16) 0.92081(14) 0.0325(5) Uani 1 1 d .
O5 O 0.0207(5) 0.6536(2) 0.8263(2) 0.0690(10) Uani 1 1 d .
C5 C 0.0018(5) 0.6139(2) 0.8940(2) 0.0411(9) Uani 1 1 d .
C6 C -0.1034(7) 0.6558(4) 0.9568(3) 0.0697(17) Uani 1 1 d .
F4 F -0.1845(8) 0.5938(4) 0.9986(4) 0.205(4) Uani 1 1 d .
F5 F -0.0435(7) 0.6924(5) 1.0200(4) 0.201(4) Uani 1 1 d .
F6 F -0.2036(5) 0.7051(3) 0.9260(2) 0.1272(18) Uani 1 1 d .
C7 C 0.4064(4) 0.4468(3) 0.8694(2) 0.0401(9) Uani 1 1 d .
C8 C 0.3792(3) 0.5366(3) 0.8423(2) 0.0382(7) Uani 1 1 d .
C9 C 0.3272(4) 0.5361(2) 0.7555(2) 0.0361(7) Uani 1 1 d .
C10 C 0.3250(5) 0.4435(2) 0.7290(2) 0.0394(7) Uani 1 1 d .
C11 C 0.3735(5) 0.3900(3) 0.7967(3) 0.0460(9) Uani 1 1 d .
C12 C 0.4721(5) 0.4184(5) 0.9539(3) 0.0735(17) Uani 1 1 d .
H12A H 0.5744 0.3996 0.9450 0.110 Uiso 1 1 calc R
H12B H 0.4152 0.3684 0.9774 0.110 Uiso 1 1 calc R
H12C H 0.4695 0.4687 0.9941 0.110 Uiso 1 1 calc R
C13 C 0.4001(6) 0.6184(4) 0.8967(4) 0.0681(16) Uani 1 1 d .
H13A H 0.3952 0.6018 0.9574 0.102 Uiso 1 1 calc R
H13B H 0.3223 0.6618 0.8838 0.102 Uiso 1 1 calc R
H13C H 0.4964 0.6451 0.8843 0.102 Uiso 1 1 calc R
C14 C 0.3000(5) 0.6143(3) 0.6990(3) 0.0537(11) Uani 1 1 d .
H14A H 0.2602 0.6638 0.7331 0.081 Uiso 1 1 calc R
H14B H 0.2290 0.5979 0.6543 0.081 Uiso 1 1 calc R
H14C H 0.3927 0.6330 0.6722 0.081 Uiso 1 1 calc R
C15 C 0.2859(6) 0.4132(4) 0.6398(3) 0.0670(15) Uani 1 1 d .
H15A H 0.3670 0.4274 0.6006 0.101 Uiso 1 1 calc R
H15B H 0.1963 0.4439 0.6208 0.101 Uiso 1 1 calc R
H15C H 0.2690 0.3484 0.6399 0.101 Uiso 1 1 calc R
C16 C 0.4013(7) 0.2896(3) 0.7947(4) 0.0825(19) Uani 1 1 d .
H16A H 0.3302 0.2611 0.7561 0.124 Uiso 1 1 calc R
H16B H 0.3902 0.2650 0.8526 0.124 Uiso 1 1 calc R
H16C H 0.5014 0.2782 0.7739 0.124 Uiso 1 1 calc R

loop_
_atom_site_aniso_label
_atom_site_aniso_U_11
_atom_site_aniso_U_22
_atom_site_aniso_U_33
_atom_site_aniso_U_23
_atom_site_aniso_U_13
_atom_site_aniso_U_12
Ir1 0.02473(5) 0.02119(4) 0.02409(5) -0.00036(4) -0.00050(5) -0.00024(4)
S1 0.0468(5) 0.0264(3) 0.0328(4) 0.0063(3) -0.0039(4) -0.0075(3)
O1 0.0667(18) 0.0399(13) 0.0474(15) 0.0175(12) -0.0122(16) -0.0011(15)
C1 0.120(5) 0.039(2) 0.069(3) 0.002(2) -0.026(4) -0.042(3)
C2 0.048(2) 0.067(3) 0.065(3) 0.032(2) 0.016(2) -0.009(2)
O2 0.0324(11) 0.0458(14) 0.0342(12) 0.0082(12) -0.0072(10) -0.0139(12)
O3 0.0547(18) 0.087(2) 0.0391(15) 0.0212(18) -0.0001(14) -0.0092(16)
C3 0.037(2) 0.057(2) 0.0303(18) 0.0025(16) -0.0054(15) -0.0084(17)
C4 0.040(2) 0.109(4) 0.052(3) 0.009(3) -0.017(2) -0.009(3)
F1 0.048(2) 0.131(3) 0.176(4) 0.011(3) -0.025(2) -0.044(2)
F2 0.0427(18) 0.217(5) 0.108(3) -0.045(3) 0.0068(18) 0.023(3)
F3 0.075(2) 0.217(6) 0.105(3) 0.058(3) -0.045(2) 0.014(3)
O4 0.0362(12) 0.0303(10) 0.0308(11) -0.0002(10) 0.0019(9) 0.0082(11)
O5 0.105(3) 0.0462(16) 0.056(2) 0.0192(15) 0.014(2) 0.0245(18)
C5 0.053(2) 0.0326(16) 0.0373(18) -0.0023(15) -0.0029(17) 0.0138(16)
C6 0.097(4) 0.071(3) 0.041(2) -0.005(2) -0.001(3) 0.054(3)
F4 0.266(8) 0.155(5) 0.194(6) 0.064(5) 0.168(6) 0.133(5)
F5 0.150(5) 0.284(8) 0.170(5) -0.175(6) -0.046(4) 0.096(5)
F6 0.119(3) 0.168(4) 0.095(3) 0.027(3) 0.019(2) 0.106(3)
C7 0.0223(14) 0.064(3) 0.0346(17) 0.0075(18) 0.0023(13) 0.0055(17)
C8 0.0232(13) 0.0489(18) 0.0424(17) -0.006(2) 0.0029(14) -0.0092(14)
C9 0.0254(13) 0.0402(16) 0.0426(17) 0.0080(15) 0.0052(14) -0.0007(18)
C10 0.0398(17) 0.0443(19) 0.0341(16) -0.0048(14) 0.0130(16) -0.0023(18)
C11 0.040(2) 0.044(2) 0.053(2) -0.0001(18) 0.0120(18) 0.0168(17)
C12 0.039(2) 0.130(5) 0.051(3) 0.026(3) -0.009(2) 0.013(3)
C13 0.062(3) 0.072(3) 0.071(3) -0.028(3) 0.006(3) -0.038(3)
C14 0.047(3) 0.054(2) 0.060(2) 0.021(2) 0.006(2) -0.009(2)
C15 0.074(4) 0.090(4) 0.036(2) -0.022(2) 0.013(2) -0.006(3)
C16 0.089(4) 0.053(3) 0.106(5) -0.004(3) 0.020(4) 0.036(3)

loop_
_atom_type_symbol
_atom_type_description
_atom_type_scat_dispersion_real
_atom_type_scat_dispersion_imag
_atom_type_scat_source
C C 0.0033 0.0016 'International Tables Vol C Tables 4.2.6.8 and 6.1.1.4'
H H 0.0000 0.0000 'International Tables Vol C Tables 4.2.6.8 and 6.1.1.4'
F F 0.0171 0.0103 'International Tables Vol C Tables 4.2.6.8 and 6.1.1.4'
Ir Ir -1.4442 7.9887 'International Tables Vol C Tables 4.2.6.8 and 6.1.1.4'
O O 0.0106 0.0060 'International Tables Vol C Tables 4.2.6.8 and 6.1.1.4'
S S 0.1246 0.1234 'International Tables Vol C Tables 4.2.6.8 and 6.1.1.4'

loop_
_geom_angle_atom_site_label_1
_geom_angle_atom_site_label_2
_geom_angle_atom_site_label_3
_geom_angle
O2 Ir1 O4 79.06(10)
O2 Ir1 C7 166.79(14)
O4 Ir1 C7 114.14(13)
O2 Ir1 C11 127.38(15)
O4 Ir1 C11 153.48(14)
C7 Ir1 C11 39.45(16)
O2 Ir1 C10 103.70(13)
O4 Ir1 C10 149.67(12)
C7 Ir1 C10 64.91(15)
C11 Ir1 C10 37.80(15)
O2 Ir1 C8 144.19(13)
O4 Ir1 C8 95.61(12)
C7 Ir1 C8 38.74(15)
C11 Ir1 C8 64.60(16)
C10 Ir1 C8 64.20(14)
O2 Ir1 C9 110.71(12)
O4 Ir1 C9 111.54(12)
C7 Ir1 C9 65.20(14)
C11 Ir1 C9 64.52(15)
C10 Ir1 C9 38.74(13)
C8 Ir1 C9 38.37(14)
O2 Ir1 S1 80.12(7)
O4 Ir1 S1 84.55(8)
C7 Ir1 S1 100.80(12)
C11 Ir1 S1 97.14(12)
C10 Ir1 S1 125.77(10)
C8 Ir1 S1 135.07(11)
C9 Ir1 S1 161.66(10)
O1 S1 C2 108.0(2)
O1 S1 C1 108.5(2)
C2 S1 C1 100.5(3)
O1 S1 Ir1 117.27(14)
C2 S1 Ir1 112.18(16)
C1 S1 Ir1 109.14(18)
S1 C1 H1A 109.5
S1 C1 H1B 109.5
H1A C1 H1B 109.5
S1 C1 H1C 109.5
H1A C1 H1C 109.5
H1B C1 H1C 109.5
S1 C2 H2A 109.5
S1 C2 H2B 109.5
H2A C2 H2B 109.5
S1 C2 H2C 109.5
H2A C2 H2C 109.5
H2B C2 H2C 109.5
C3 O2 Ir1 127.3(2)
O3 C3 O2 131.0(4)
O3 C3 C4 117.9(4)
O2 C3 C4 111.1(4)
F3 C4 F1 109.4(5)
F3 C4 F2 107.0(6)
F1 C4 F2 106.0(5)
F3 C4 C3 113.7(5)
F1 C4 C3 109.8(5)
F2 C4 C3 110.5(4)
C5 O4 Ir1 120.5(2)
O5 C5 O4 130.2(4)
O5 C5 C6 116.7(4)
O4 C5 C6 113.1(4)
F5 C6 F6 110.9(5)
F5 C6 F4 99.1(6)
F6 C6 F4 101.0(6)
F5 C6 C5 114.7(6)
F6 C6 C5 116.9(4)
F4 C6 C5 111.9(4)
C8 C7 C11 106.6(3)
C8 C7 C12 126.2(4)
C11 C7 C12 126.9(4)
C8 C7 Ir1 71.72(19)
C11 C7 Ir1 70.4(2)
C12 C7 Ir1 127.6(3)
C7 C8 C9 109.3(3)
C7 C8 C13 125.3(4)
C9 C8 C13 125.5(4)
C7 C8 Ir1 69.54(19)
C9 C8 Ir1 71.66(19)
C13 C8 Ir1 124.4(3)
C8 C9 C10 106.3(3)
C8 C9 C14 127.6(4)
C10 C9 C14 125.7(4)
C8 C9 Ir1 69.97(19)
C10 C9 Ir1 69.55(19)
C14 C9 Ir1 131.2(3)
C11 C10 C9 109.2(3)
C11 C10 C15 126.9(4)
C9 C10 C15 123.7(4)
C11 C10 Ir1 70.4(2)
C9 C10 Ir1 71.72(19)
C15 C10 Ir1 127.4(3)
C10 C11 C7 108.7(3)
C10 C11 C16 127.0(4)
C7 C11 C16 124.1(4)
C10 C11 Ir1 71.8(2)
C7 C11 Ir1 70.1(2)
C16 C11 Ir1 127.9(4)
C7 C12 H12A 109.5
C7 C12 H12B 109.5
H12A C12 H12B 109.5
C7 C12 H12C 109.5
H12A C12 H12C 109.5
H12B C12 H12C 109.5
C8 C13 H13A 109.5
C8 C13 H13B 109.5
H13A C13 H13B 109.5
C8 C13 H13C 109.5
H13A C13 H13C 109.5
H13B C13 H13C 109.5
C9 C14 H14A 109.5
C9 C14 H14B 109.5
H14A C14 H14B 109.5
C9 C14 H14C 109.5
H14A C14 H14C 109.5
H14B C14 H14C 109.5
C10 C15 H15A 109.5
C10 C15 H15B 109.5
H15A C15 H15B 109.5
C10 C15 H15C 109.5
H15A C15 H15C 109.5
H15B C15 H15C 109.5
C11 C16 H16A 109.5
C11 C16 H16B 109.5
H16A C16 H16B 109.5
C11 C16 H16C 109.5
H16A C16 H16C 109.5
H16B C16 H16C 109.5

loop_
_geom_bond_atom_site_label_1
_geom_bond_atom_site_label_2
_geom_bond_distance
Ir1 O2 2.106(3)
Ir1 O4 2.114(2)
Ir1 C7 2.141(4)
Ir1 C11 2.145(4)
Ir1 C10 2.163(3)
Ir1 C8 2.169(3)
Ir1 C9 2.192(3)
Ir1 S1 2.3280(11)
S1 O1 1.466(3)
S1 C2 1.756(5)
S1 C1 1.770(4)
C1 H1A 0.9800
C1 H1B 0.9800
C1 H1C 0.9800
C2 H2A 0.9800
C2 H2B 0.9800
C2 H2C 0.9800
O2 C3 1.273(5)
O3 C3 1.206(5)
C3 C4 1.550(6)
C4 F3 1.285(6)
C4 F1 1.314(7)
C4 F2 1.325(7)
O4 C5 1.255(4)
O5 C5 1.223(5)
C5 C6 1.505(6)
C6 F5 1.252(7)
C6 F6 1.265(6)
C6 F4 1.352(8)
C7 C8 1.430(6)
C7 C11 1.446(6)
C7 C12 1.507(6)
C8 C9 1.433(5)
C8 C13 1.500(6)
C9 C10 1.445(5)
C9 C14 1.486(5)
C10 C11 1.396(6)
C10 C15 1.506(6)
C11 C16 1.522(6)
C12 H12A 0.9800
C12 H12B 0.9800
C12 H12C 0.9800
C13 H13A 0.9800
C13 H13B 0.9800
C13 H13C 0.9800
C14 H14A 0.9800
C14 H14B 0.9800
C14 H14C 0.9800
C15 H15A 0.9800
C15 H15B 0.9800
C15 H15C 0.9800
C16 H16A 0.9800
C16 H16B 0.9800
C16 H16C 0.9800

loop_
_geom_torsion_atom_site_label_1
_geom_torsion_atom_site_label_2
_geom_torsion_atom_site_label_3
_geom_torsion_atom_site_label_4
_geom_torsion
O2 Ir1 S1 O1 177.10(16)
O4 Ir1 S1 O1 -103.08(16)
C7 Ir1 S1 O1 10.50(18)
C11 Ir1 S1 O1 50.29(19)
C10 Ir1 S1 O1 77.3(2)
C8 Ir1 S1 O1 -10.6(2)
C9 Ir1 S1 O1 49.1(4)
O2 Ir1 S1 C2 -57.1(2)
O4 Ir1 S1 C2 22.7(2)
C7 Ir1 S1 C2 136.3(2)
C11 Ir1 S1 C2 176.1(2)
C10 Ir1 S1 C2 -156.9(2)
C8 Ir1 S1 C2 115.2(2)
C9 Ir1 S1 C2 174.9(4)
O2 Ir1 S1 C1 53.3(3)
O4 Ir1 S1 C1 133.1(3)
C7 Ir1 S1 C1 -113.3(3)
C11 Ir1 S1 C1 -73.5(3)
C10 Ir1 S1 C1 -46.5(3)
C8 Ir1 S1 C1 -134.4(3)
C9 Ir1 S1 C1 -74.7(4)
O4 Ir1 O2 C3 101.3(3)
C7 Ir1 O2 C3 -77.2(7)
C11 Ir1 O2 C3 -80.9(4)
C10 Ir1 O2 C3 -47.8(3)
C8 Ir1 O2 C3 16.9(4)
C9 Ir1 O2 C3 -7.8(4)
S1 Ir1 O2 C3 -172.4(3)
Ir1 O2 C3 O3 19.0(7)
Ir1 O2 C3 C4 -159.7(3)
O3 C3 C4 F3 -0.5(8)
O2 C3 C4 F3 178.4(5)
O3 C3 C4 F1 122.5(5)
O2 C3 C4 F1 -58.6(6)
O3 C3 C4 F2 -120.9(5)
O2 C3 C4 F2 58.0(7)
O2 Ir1 O4 C5 -65.1(3)
C7 Ir1 O4 C5 114.5(3)
C11 Ir1 O4 C5 118.9(4)
C10 Ir1 O4 C5 33.4(4)
C8 Ir1 O4 C5 79.1(3)
C9 Ir1 O4 C5 43.0(3)
S1 Ir1 O4 C5 -146.0(3)
Ir1 O4 C5 O5 -10.9(6)
Ir1 O4 C5 C6 169.2(3)
O5 C5 C6 F5 -105.7(7)
O4 C5 C6 F5 74.3(8)
O5 C5 C6 F6 26.7(8)
O4 C5 C6 F6 -153.3(5)
O5 C5 C6 F4 142.5(6)
O4 C5 C6 F4 -37.6(7)
O2 Ir1 C7 C8 111.2(6)
O4 Ir1 C7 C8 -67.2(2)
C11 Ir1 C7 C8 115.8(3)
C10 Ir1 C7 C8 79.4(2)
C9 Ir1 C7 C8 36.5(2)
S1 Ir1 C7 C8 -156.03(19)
O2 Ir1 C7 C11 -4.7(7)
O4 Ir1 C7 C11 177.0(2)
C10 Ir1 C7 C11 -36.5(2)
C8 Ir1 C7 C11 -115.8(3)
C9 Ir1 C7 C11 -79.4(2)
S1 Ir1 C7 C11 88.1(2)
O2 Ir1 C7 C12 -126.7(6)
O4 Ir1 C7 C12 54.9(5)
C11 Ir1 C7 C12 -122.0(6)
C10 Ir1 C7 C12 -158.5(5)
C8 Ir1 C7 C12 122.1(6)
C9 Ir1 C7 C12 158.6(5)
S1 Ir1 C7 C12 -33.9(5)
C11 C7 C8 C9 1.3(4)
C12 C7 C8 C9 175.3(4)
Ir1 C7 C8 C9 -60.9(2)
C11 C7 C8 C13 -179.4(4)
C12 C7 C8 C13 -5.3(6)
Ir1 C7 C8 C13 118.4(4)
C11 C7 C8 Ir1 62.2(3)
C12 C7 C8 Ir1 -123.7(4)
O2 Ir1 C8 C7 -158.6(2)
O4 Ir1 C8 C7 122.3(2)
C11 Ir1 C8 C7 -39.3(2)
C10 Ir1 C8 C7 -81.4(2)
C9 Ir1 C8 C7 -119.6(3)
S1 Ir1 C8 C7 34.4(3)
O2 Ir1 C8 C9 -39.0(3)
O4 Ir1 C8 C9 -118.1(2)
C7 Ir1 C8 C9 119.6(3)
C11 Ir1 C8 C9 80.4(2)
C10 Ir1 C8 C9 38.3(2)
S1 Ir1 C8 C9 154.03(17)
O2 Ir1 C8 C13 81.9(4)
O4 Ir1 C8 C13 2.8(4)
C7 Ir1 C8 C13 -119.5(5)
C11 Ir1 C8 C13 -158.7(4)
C10 Ir1 C8 C13 159.2(4)
C9 Ir1 C8 C13 120.9(5)
S1 Ir1 C8 C13 -85.1(4)
C7 C8 C9 C10 -0.8(4)
C13 C8 C9 C10 179.9(4)
Ir1 C8 C9 C10 -60.4(2)
C7 C8 C9 C14 -173.2(4)
C13 C8 C9 C14 7.5(6)
Ir1 C8 C9 C14 127.2(4)
C7 C8 C9 Ir1 59.6(2)
C13 C8 C9 Ir1 -119.7(4)
O2 Ir1 C9 C8 156.8(2)
O4 Ir1 C9 C8 70.8(2)
C7 Ir1 C9 C8 -36.8(2)
C11 Ir1 C9 C8 -80.6(2)
C10 Ir1 C9 C8 -117.0(3)
S1 Ir1 C9 C8 -79.3(4)
O2 Ir1 C9 C10 -86.2(2)
O4 Ir1 C9 C10 -172.2(2)
C7 Ir1 C9 C10 80.2(3)
C11 Ir1 C9 C10 36.4(2)
C8 Ir1 C9 C10 117.0(3)
S1 Ir1 C9 C10 37.7(4)
O2 Ir1 C9 C14 33.9(4)
O4 Ir1 C9 C14 -52.2(4)
C7 Ir1 C9 C14 -159.7(4)
C11 Ir1 C9 C14 156.5(4)
C10 Ir1 C9 C14 120.1(5)
C8 Ir1 C9 C14 -122.9(5)
S1 Ir1 C9 C14 157.8(3)
C8 C9 C10 C11 0.0(4)
C14 C9 C10 C11 172.6(4)
Ir1 C9 C10 C11 -60.7(3)
C8 C9 C10 C15 -176.1(4)
C14 C9 C10 C15 -3.5(6)
Ir1 C9 C10 C15 123.2(4)
C8 C9 C10 Ir1 60.7(2)
C14 C9 C10 Ir1 -126.7(4)
O2 Ir1 C10 C11 -134.8(3)
O4 Ir1 C10 C11 133.4(3)
C7 Ir1 C10 C11 38.0(3)
C8 Ir1 C10 C11 81.1(3)
C9 Ir1 C10 C11 119.0(4)
S1 Ir1 C10 C11 -47.2(3)
O2 Ir1 C10 C9 106.1(2)
O4 Ir1 C10 C9 14.4(4)
C7 Ir1 C10 C9 -81.0(2)
C11 Ir1 C10 C9 -119.0(4)
C8 Ir1 C10 C9 -37.9(2)
S1 Ir1 C10 C9 -166.28(17)
O2 Ir1 C10 C15 -12.8(4)
O4 Ir1 C10 C15 -104.5(4)
C7 Ir1 C10 C15 160.1(4)
C11 Ir1 C10 C15 122.0(5)
C8 Ir1 C10 C15 -156.8(4)
C9 Ir1 C10 C15 -118.9(5)
S1 Ir1 C10 C15 74.8(4)
C9 C10 C11 C7 0.8(5)
C15 C10 C11 C7 176.7(4)
Ir1 C10 C11 C7 -60.7(3)
C9 C10 C11 C16 -174.2(5)
C15 C10 C11 C16 1.6(8)
Ir1 C10 C11 C16 124.2(5)
C9 C10 C11 Ir1 61.5(3)
C15 C10 C11 Ir1 -122.6(4)
C8 C7 C11 C10 -1.3(4)
C12 C7 C11 C10 -175.3(4)
Ir1 C7 C11 C10 61.7(3)
C8 C7 C11 C16 173.9(4)
C12 C7 C11 C16 0.0(7)
Ir1 C7 C11 C16 -123.0(5)
C8 C7 C11 Ir1 -63.1(2)
C12 C7 C11 Ir1 122.9(4)
O2 Ir1 C11 C10 60.1(3)
O4 Ir1 C11 C10 -124.8(3)
C7 Ir1 C11 C10 -118.6(3)
C8 Ir1 C11 C10 -80.0(3)
C9 Ir1 C11 C10 -37.3(2)
S1 Ir1 C11 C10 143.1(2)
O2 Ir1 C11 C7 178.7(2)
O4 Ir1 C11 C7 -6.2(4)
C10 Ir1 C11 C7 118.6(3)
C8 Ir1 C11 C7 38.6(2)
C9 Ir1 C11 C7 81.2(2)
S1 Ir1 C11 C7 -98.3(2)
O2 Ir1 C11 C16 -63.0(5)
O4 Ir1 C11 C16 112.1(5)
C7 Ir1 C11 C16 118.3(6)
C10 Ir1 C11 C16 -123.1(6)
C8 Ir1 C11 C16 156.9(5)
C9 Ir1 C11 C16 -160.4(5)
S1 Ir1 C11 C16 20.0(5)
